data_7113051
loop_
_publ_author_name
'Williams, Kyle A.'
'Bielawski, Christopher W.'

_publ_section_title
;
 Cerberus-type N-heterocyclic carbenes: synthesis and study of the first
 tritopic carbenes with D(3h)-symmetry.
;
_journal_issue 28
_journal_name_full 'Chemical communications (Cambridge, England)'
_journal_page_first 5166
_journal_page_last 5168
_journal_paper_doi 10.1039/c0cc01070g
_journal_volume 46
_journal_year 2010
_chemical_formula_moiety 9,10-(C6H13)2-C20H12
_chemical_formula_sum 'C32 H38'
_chemical_formula_weight 422.62
_chemical_name_common 9,10-dihexyl-triptycene
_chemical_name_systematic
;
?
;
_space_group_IT_number 15
_symmetry_cell_setting monoclinic
_symmetry_space_group_name_Hall '-C 2yc'
_symmetry_space_group_name_H-M 'C 1 2/c 1'
_atom_sites_solution_hydrogens geom
_atom_sites_solution_primary direct
_atom_sites_solution_secondary difmap
_audit_creation_method SHELXL-97
_cell_angle_alpha 90.00
_cell_angle_beta 117.24(3)
_cell_angle_gamma 90.00
_cell_formula_units_Z 28
_cell_length_a 69.417(14)
_cell_length_b 8.3391(17)
_cell_length_c 33.478(7)
_cell_measurement_temperature 150(2)
_cell_volume 17230(8)
_computing_cell_refinement 'Collect software, Nonius B.V. 1998'
_computing_data_collection 'Collect software, Nonius B.V. 1998'
_computing_data_reduction 'DENZO and Scalepack (Otwinoski and Minor, 1997)'
_computing_structure_refinement 'SHELXL-97 (Sheldrick, 1997)'
_computing_structure_solution 'SHELXS-97 (Sheldrick, 1990)'
_diffrn_ambient_temperature 150(2)
_diffrn_measured_fraction_theta_full 0.998
_diffrn_measured_fraction_theta_max 0.998
_diffrn_measurement_device_type 'CCD area detector'
_diffrn_measurement_method 'phi scans'
_diffrn_radiation_monochromator graphite
_diffrn_radiation_source 'fine-focus sealed tube'
_diffrn_radiation_type MoK\a
_diffrn_radiation_wavelength 0.71073
_diffrn_reflns_av_R_equivalents 0.0566
_diffrn_reflns_av_sigmaI/netI 0.0689
_diffrn_reflns_limit_h_max 82
_diffrn_reflns_limit_h_min -81
_diffrn_reflns_limit_k_max 9
_diffrn_reflns_limit_k_min -9
_diffrn_reflns_limit_l_max 39
_diffrn_reflns_limit_l_min -39
_diffrn_reflns_number 29014
_diffrn_reflns_theta_full 25.00
_diffrn_reflns_theta_max 25.00
_diffrn_reflns_theta_min 2.91
_exptl_absorpt_coefficient_mu 0.064
_exptl_absorpt_correction_type none
_exptl_absorpt_process_details none
_exptl_crystal_colour colorless
_exptl_crystal_density_diffrn 1.140
_exptl_crystal_density_method 'not measured'
_exptl_crystal_description block
_exptl_crystal_F_000 6440
_exptl_crystal_size_max 0.53
_exptl_crystal_size_mid 0.32
_exptl_crystal_size_min 0.28
_refine_diff_density_max 1.208
_refine_diff_density_min -0.990
_refine_diff_density_rms 0.050
_refine_ls_extinction_method none
_refine_ls_goodness_of_fit_ref 0.994
_refine_ls_hydrogen_treatment constr
_refine_ls_matrix_type full
_refine_ls_number_parameters 1036
_refine_ls_number_reflns 15111
_refine_ls_number_restraints 62
_refine_ls_restrained_S_all 1.004
_refine_ls_R_factor_all 0.1245
_refine_ls_R_factor_gt 0.0753
_refine_ls_shift/su_max 0.038
_refine_ls_shift/su_mean 0.001
_refine_ls_structure_factor_coef Fsqd
_refine_ls_weighting_details 'calc w=1/[\s^2^(Fo^2^)+(0.0555P)^2^+57.1491P] where P=(Fo^2^+2Fc^2^)/3'
_refine_ls_weighting_scheme calc
_refine_ls_wR_factor_gt 0.1613
_refine_ls_wR_factor_ref 0.1857
_reflns_number_gt 9689
_reflns_number_total 15111
_reflns_threshold_expression >2sigma(I)
_cod_data_source_file c0cc01070g.txt
_cod_data_source_block 9,10-dihexyltriptycene
_cod_depositor_comments
;
The following automatic conversions were performed:

'_symmetry_cell_setting' value 'Monoclinic' changed to 'monoclinic'
according to
/usr/data/users/saulius/automatic-downloads/retrospective/RSC/lib/dictionaries/cif_core.dic
dictionary named 'cif_core.dic' version 2.4.2 from 2011-04-26.

Automatic conversion script
Id: cif_fix_values 2281 2013-09-26 08:29:07Z andrius 
;
_cod_original_cell_volume 17231(6)
_cod_original_sg_symbol_H-M C2/c
_cod_database_code 7113051

loop_
_symmetry_equiv_pos_as_xyz
'x, y, z'
'-x, y, -z+1/2'
'x+1/2, y+1/2, z'
'-x+1/2, y+1/2, -z+1/2'
'-x, -y, -z'
'x, -y, z-1/2'
'-x+1/2, -y+1/2, -z'
'x+1/2, -y+1/2, z-1/2'

loop_
_atom_site_label
_atom_site_type_symbol
_atom_site_fract_x
_atom_site_fract_y
_atom_site_fract_z
_atom_site_U_iso_or_equiv
_atom_site_adp_type
_atom_site_occupancy
_atom_site_symmetry_multiplicity
_atom_site_calc_flag
_atom_site_refinement_flags
_atom_site_disorder_assembly
_atom_site_disorder_group
C1 C 0.07525(5) 0.4160(3) 0.40896(9) 0.0247(6) Uani 1 1 d . . .
C2 C 0.06173(5) 0.3246(3) 0.42768(9) 0.0255(7) Uani 1 1 d . . .
C3 C 0.07490(4) 0.1705(3) 0.44690(9) 0.0238(6) Uani 1 1 d . . .
C4 C 0.09692(5) 0.4419(3) 0.44046(9) 0.0255(7) Uani 1 1 d . . .
C5 C 0.08627(5) 0.4564(3) 0.49933(9) 0.0255(7) Uani 1 1 d . . .
C6 C 0.08174(5) -0.1129(4) 0.44938(10) 0.0315(7) Uani 1 1 d . . .
H6A H 0.0767 -0.2165 0.4400 0.038 Uiso 1 1 calc R . .
C9 C 0.06463(5) 0.4320(3) 0.46746(9) 0.0257(7) Uani 1 1 d . . .
C12 C 0.06778(5) 0.0161(4) 0.43260(10) 0.0274(7) Uani 1 1 d . . .
H12A H 0.0535 -0.0011 0.4115 0.033 Uiso 1 1 calc R . .
C14 C 0.10306(5) -0.0877(4) 0.48007(10) 0.0318(7) Uani 1 1 d . . .
H14A H 0.1124 -0.1746 0.4913 0.038 Uiso 1 1 calc R . .
C20 C 0.04822(5) 0.5156(4) 0.47104(10) 0.0308(7) Uani 1 1 d . . .
H20A H 0.0339 0.5015 0.4496 0.037 Uiso 1 1 calc R . .
C21 C 0.09661(5) 0.1961(4) 0.47838(9) 0.0250(7) Uani 1 1 d . . .
C24 C 0.10295(5) 0.3738(3) 0.48776(9) 0.0257(7) Uani 1 1 d . . .
C26 C 0.03808(5) 0.2988(4) 0.39272(10) 0.0293(7) Uani 1 1 d . . .
H26A H 0.0381 0.2403 0.3677 0.035 Uiso 1 1 calc R . .
H26B H 0.0317 0.4031 0.3815 0.035 Uiso 1 1 calc R . .
C28 C 0.08164(5) 0.5538(4) 0.35341(10) 0.0340(8) Uani 1 1 d . . .
H28A H 0.0766 0.5918 0.3242 0.041 Uiso 1 1 calc R . .
C30 C 0.07441(5) 0.6423(4) 0.53825(11) 0.0369(8) Uani 1 1 d . . .
H30A H 0.0777 0.7112 0.5623 0.044 Uiso 1 1 calc R . .
C32 C 0.06768(5) 0.4725(4) 0.36556(10) 0.0285(7) Uani 1 1 d . . .
H32A H 0.0533 0.4560 0.3446 0.034 Uiso 1 1 calc R . .
C34 C 0.12677(5) 0.4032(4) 0.52174(9) 0.0301(7) Uani 1 1 d . . .
H34A H 0.1294 0.5178 0.5233 0.036 Uiso 1 1 calc R . .
H34B H 0.1358 0.3543 0.5099 0.036 Uiso 1 1 calc R . .
C38 C 0.11069(5) 0.5224(4) 0.42787(10) 0.0299(7) Uani 1 1 d . . .
H38A H 0.1251 0.5386 0.4486 0.036 Uiso 1 1 calc R . .
C39 C 0.13449(5) 0.3413(4) 0.57006(10) 0.0358(8) Uani 1 1 d . . .
H39A H 0.1265 0.3965 0.5832 0.043 Uiso 1 1 calc R . .
H39B H 0.1312 0.2280 0.5689 0.043 Uiso 1 1 calc R . .
C48 C 0.09096(5) 0.5622(4) 0.53436(10) 0.0317(7) Uani 1 1 d . . .
H48A H 0.1053 0.5796 0.5554 0.038 Uiso 1 1 calc R . .
C49 C 0.02323(5) 0.2095(4) 0.40794(11) 0.0336(7) Uani 1 1 d . . .
H49A H 0.0252 0.0950 0.4064 0.040 Uiso 1 1 calc R . .
H49B H 0.0275 0.2364 0.4391 0.040 Uiso 1 1 calc R . .
C52 C 0.05319(5) 0.6206(4) 0.50667(10) 0.0364(8) Uani 1 1 d . . .
H52A H 0.0422 0.6762 0.5092 0.044 Uiso 1 1 calc R . .
C55 C 0.11065(5) 0.0663(4) 0.49433(10) 0.0278(7) Uani 1 1 d . . .
H55A H 0.1251 0.0826 0.5146 0.033 Uiso 1 1 calc R . .
C61 C 0.10296(5) 0.5789(4) 0.38415(11) 0.0329(8) Uani 1 1 d . . .
H61A H 0.1122 0.6336 0.3757 0.040 Uiso 1 1 calc R . .
C70 C -0.00058(5) 0.2493(5) 0.37982(11) 0.0421(9) Uani 1 1 d . . .
H70A H -0.0044 0.2347 0.3483 0.050 Uiso 1 1 calc R . .
H70B H -0.0029 0.3611 0.3843 0.050 Uiso 1 1 calc R . .
C90 C -0.01533(5) 0.1452(5) 0.39163(13) 0.0548(11) Uani 1 1 d . . .
H90A H -0.0127 0.0337 0.3874 0.066 Uiso 1 1 calc R . .
H90B H -0.0113 0.1601 0.4232 0.066 Uiso 1 1 calc R . .
C97 C 0.17540(6) 0.3324(8) 0.59733(14) 0.0911(18) Uani 1 1 d . . .
H97A H 0.1736 0.3917 0.5709 0.109 Uiso 1 1 calc R . .
H97B H 0.1734 0.2209 0.5880 0.109 Uiso 1 1 calc R . .
C98 C 0.15771(7) 0.3640(12) 0.59914(17) 0.171(4) Uani 1 1 d . . .
H98A H 0.1588 0.4782 0.6052 0.205 Uiso 1 1 calc R . .
H98B H 0.1599 0.3137 0.6270 0.205 Uiso 1 1 calc R . .
C101 C -0.03942(6) 0.1777(7) 0.36481(15) 0.0865(18) Uani 1 1 d . . .
H10A H -0.0428 0.1930 0.3336 0.104 Uiso 1 1 calc R . .
H10B H -0.0473 0.0838 0.3664 0.104 Uiso 1 1 calc R . .
C105 C -0.04707(7) 0.3159(7) 0.37967(17) 0.0921(17) Uani 1 1 d . . .
H10C H -0.0624 0.3287 0.3610 0.138 Uiso 1 1 calc R . .
H10D H -0.0396 0.4101 0.3776 0.138 Uiso 1 1 calc R . .
H10E H -0.0443 0.3005 0.4103 0.138 Uiso 1 1 calc R . .
C108 C 0.19761(7) 0.3408(11) 0.62441(18) 0.151(4) Uani 1 1 d . . .
H10F H 0.1987 0.4488 0.6360 0.182 Uiso 1 1 calc R . .
H10Q H 0.1989 0.2727 0.6490 0.182 Uiso 1 1 calc R . .
C112 C 0.21612(9) 0.3259(16) 0.6283(2) 0.239(7) Uani 1 1 d . . .
H11A H 0.2265 0.3567 0.6581 0.358 Uiso 1 1 calc R . .
H11B H 0.2177 0.3934 0.6067 0.358 Uiso 1 1 calc R . .
H11C H 0.2185 0.2162 0.6231 0.358 Uiso 1 1 calc R . .
C7 C 0.01685(4) 0.9180(3) 0.29337(9) 0.0228(6) Uani 1 1 d . . .
C8 C 0.03236(5) 0.8334(3) 0.32946(9) 0.0268(7) Uani 1 1 d . . .
H8A H 0.0466 0.8301 0.3340 0.032 Uiso 1 1 calc R . .
C15 C -0.00471(5) 0.9184(3) 0.28634(9) 0.0251(7) Uani 1 1 d . . .
C17 C 0.10075(5) 1.1031(4) 0.36419(10) 0.0311(7) Uani 1 1 d . . .
H17A H 0.1033 1.1941 0.3491 0.037 Uiso 1 1 calc R . .
H17B H 0.0958 1.1444 0.3851 0.037 Uiso 1 1 calc R . .
C18 C 0.00547(5) 0.7568(4) 0.35221(10) 0.0305(7) Uani 1 1 d . . .
H18A H 0.0018 0.7041 0.3722 0.037 Uiso 1 1 calc R . .
C19 C 0.08283(5) 1.0009(4) 0.32935(10) 0.0303(7) Uani 1 1 d . . .
H19A H 0.0870 0.9680 0.3067 0.036 Uiso 1 1 calc R . .
H19B H 0.0811 0.9049 0.3438 0.036 Uiso 1 1 calc R . .
C22 C 0.02058(5) 1.0058(3) 0.25689(9) 0.0259(7) Uani 1 1 d . . .
C23 C 0.02653(5) 0.7535(4) 0.35884(10) 0.0297(7) Uani 1 1 d . . .
H23A H 0.0370 0.6975 0.3831 0.036 Uiso 1 1 calc R . .
C25 C 0.04410(5) 1.0007(4) 0.26499(10) 0.0284(7) Uani 1 1 d . . .
H25A H 0.0446 1.0453 0.2387 0.034 Uiso 1 1 calc R . .
H25B H 0.0484 0.8890 0.2670 0.034 Uiso 1 1 calc R . .
C29 C 0.12206(5) 1.0161(4) 0.39067(10) 0.0338(8) Uani 1 1 d . . .
H29A H 0.1263 0.9647 0.3699 0.041 Uiso 1 1 calc R . .
H29B H 0.1201 0.9328 0.4087 0.041 Uiso 1 1 calc R . .
C33 C -0.01027(5) 0.8384(4) 0.31577(9) 0.0280(7) Uani 1 1 d . . .
H33A H -0.0245 0.8393 0.3111 0.034 Uiso 1 1 calc R . .
C37 C 0.01060(5) 1.1739(3) 0.25267(9) 0.0260(7) Uani 1 1 d . . .
C51 C 0.01020(5) 1.4619(4) 0.25119(11) 0.0399(8) Uani 1 1 d . . .
H51A H 0.0169 1.5584 0.2514 0.048 Uiso 1 1 calc R . .
C64 C 0.06124(5) 1.0880(4) 0.30665(10) 0.0301(7) Uani 1 1 d . . .
H64A H 0.0636 1.1940 0.2978 0.036 Uiso 1 1 calc R . .
H64B H 0.0556 1.1015 0.3282 0.036 Uiso 1 1 calc R . .
C65 C 0.02063(5) 1.3179(4) 0.25332(10) 0.0330(8) Uani 1 1 d . . .
H65A H 0.0344 1.3182 0.2552 0.040 Uiso 1 1 calc R . .
C77 C 0.14009(5) 1.1273(4) 0.42125(11) 0.0436(9) Uani 1 1 d . . .
H77A H 0.1532 1.0669 0.4373 0.065 Uiso 1 1 calc R . .
H77B H 0.1361 1.1771 0.4423 0.065 Uiso 1 1 calc R . .
H77C H 0.1424 1.2085 0.4035 0.065 Uiso 1 1 calc R . .
C10 C 0.15299(5) 0.8590(4) 0.21801(10) 0.0296(7) Uani 1 1 d . . .
C11 C 0.11713(5) 0.9755(4) 0.20044(10) 0.0312(7) Uani 1 1 d . . .
C13 C 0.15144(5) 0.9633(4) 0.17878(10) 0.0330(8) Uani 1 1 d . . .
C27 C 0.08927(5) 0.9372(4) 0.11858(10) 0.0380(8) Uani 1 1 d . . .
H27A H 0.0798 0.8904 0.1296 0.046 Uiso 1 1 calc R . .
H27B H 0.0869 1.0522 0.1169 0.046 Uiso 1 1 calc R . .
C31 C 0.11265(5) 0.9067(4) 0.15397(10) 0.0326(8) Uani 1 1 d . . .
C36 C 0.13014(5) 0.9871(4) 0.14488(10) 0.0325(7) Uani 1 1 d . . .
C41 C 0.11260(5) 0.4449(4) 0.16183(11) 0.0414(9) Uani 1 1 d . . .
H41A H 0.1033 0.3580 0.1497 0.050 Uiso 1 1 calc R . .
C43 C 0.11889(5) 0.7290(4) 0.16432(10) 0.0318(7) Uani 1 1 d . . .
C44 C 0.14026(5) 0.7043(4) 0.19767(10) 0.0313(7) Uani 1 1 d . . .
C46 C 0.13849(5) 0.9508(4) 0.23399(10) 0.0294(7) Uani 1 1 d . . .
C47 C 0.12664(5) 1.0891(4) 0.10936(10) 0.0381(8) Uani 1 1 d . . .
H47A H 0.1126 1.1072 0.0870 0.046 Uiso 1 1 calc R . .
C53 C 0.14736(5) 0.5500(4) 0.21233(10) 0.0340(8) Uani 1 1 d . . .
H53A H 0.1615 0.5336 0.2346 0.041 Uiso 1 1 calc R . .
C59 C 0.12978(5) 1.0866(4) 0.28687(10) 0.0363(8) Uani 1 1 d . . .
H59A H 0.1340 1.1246 0.3158 0.044 Uiso 1 1 calc R . .
C60 C 0.17611(5) 0.8348(4) 0.25561(10) 0.0329(7) Uani 1 1 d . . .
H60A H 0.1820 0.9398 0.2673 0.040 Uiso 1 1 calc R . .
H60B H 0.1751 0.7765 0.2797 0.040 Uiso 1 1 calc R . .
C62 C 0.10249(5) 1.0538(4) 0.21075(10) 0.0340(8) Uani 1 1 d . . .
H62A H 0.0883 1.0695 0.1886 0.041 Uiso 1 1 calc R . .
C63 C 0.10519(5) 0.5991(4) 0.14720(10) 0.0374(8) Uani 1 1 d . . .
H63A H 0.0909 0.6151 0.1257 0.045 Uiso 1 1 calc R . .
C66 C 0.10882(5) 1.1091(4) 0.25405(10) 0.0365(8) Uani 1 1 d . . .
H66A H 0.0989 1.1615 0.2609 0.044 Uiso 1 1 calc R . .
C68 C 0.14467(5) 1.0073(4) 0.27696(10) 0.0331(7) Uani 1 1 d . . .
H68A H 0.1588 0.9923 0.2992 0.040 Uiso 1 1 calc R . .
C69 C 0.08178(5) 0.8763(5) 0.07059(10) 0.0433(9) Uani 1 1 d . . .
H69A H 0.0897 0.9323 0.0573 0.052 Uiso 1 1 calc R . .
H69B H 0.0851 0.7630 0.0715 0.052 Uiso 1 1 calc R . .
C73 C 0.16839(5) 1.0429(4) 0.17652(11) 0.0386(8) Uani 1 1 d . . .
H73A H 0.1824 1.0295 0.1993 0.046 Uiso 1 1 calc R . .
C74 C 0.14379(6) 1.1639(5) 0.10689(11) 0.0448(9) Uani 1 1 d . . .
H74A H 0.1413 1.2290 0.0824 0.054 Uiso 1 1 calc R . .
C75 C 0.19248(5) 0.7473(4) 0.24450(11) 0.0409(8) Uani 1 1 d . . .
H75A H 0.1911 0.6326 0.2473 0.049 Uiso 1 1 calc R . .
H75B H 0.1892 0.7697 0.2136 0.049 Uiso 1 1 calc R . .
C80 C 0.13365(5) 0.4196(4) 0.19419(11) 0.0395(8) Uani 1 1 d . . .
H80A H 0.1386 0.3162 0.2038 0.047 Uiso 1 1 calc R . .
C84 C 0.16458(6) 1.1426(5) 0.14045(11) 0.0461(9) Uani 1 1 d . . .
H84A H 0.1761 1.1949 0.1390 0.055 Uiso 1 1 calc R . .
C85 C 0.05797(6) 0.9003(5) 0.04163(12) 0.0506(10) Uani 1 1 d . . .
H85A H 0.0545 0.8837 0.0104 0.061 Uiso 1 1 calc R . .
H85B H 0.0541 1.0095 0.0449 0.061 Uiso 1 1 calc R . .
C88 C 0.21546(5) 0.7979(5) 0.27516(12) 0.0472(9) Uani 1 1 d . . .
H88A H 0.2182 0.7819 0.3060 0.057 Uiso 1 1 calc R . .
H88B H 0.2168 0.9117 0.2710 0.057 Uiso 1 1 calc R . .
C92 C 0.23258(5) 0.7089(5) 0.26776(13) 0.0554(11) Uani 1 1 d . . .
H92A H 0.2322 0.5966 0.2749 0.066 Uiso 1 1 calc R . .
H92B H 0.2291 0.7159 0.2362 0.066 Uiso 1 1 calc R . .
C99 C 0.02209(9) 0.7753(8) 0.03128(17) 0.105(2) Uani 1 1 d . . .
H99A H 0.0186 0.7433 0.0008 0.126 Uiso 1 1 calc R . .
H99B H 0.0170 0.8847 0.0297 0.126 Uiso 1 1 calc R . .
C100 C 0.04436(7) 0.7777(7) 0.05556(14) 0.0800(15) Uani 1 1 d . . .
H10G H 0.0496 0.6705 0.0546 0.096 Uiso 1 1 calc R . .
H10H H 0.0479 0.7993 0.0866 0.096 Uiso 1 1 calc R . .
C102 C 0.25517(6) 0.7724(8) 0.29548(18) 0.104(2) Uani 1 1 d . . .
H10I H 0.2586 0.7680 0.3270 0.125 Uiso 1 1 calc R . .
H10J H 0.2556 0.8839 0.2877 0.125 Uiso 1 1 calc R . .
C103 C 0.27239(7) 0.6802(9) 0.28888(19) 0.126(3) Uani 1 1 d . . .
H10K H 0.2863 0.7272 0.3071 0.189 Uiso 1 1 calc R . .
H10L H 0.2693 0.6848 0.2578 0.189 Uiso 1 1 calc R . .
H10M H 0.2725 0.5704 0.2976 0.189 Uiso 1 1 calc R . .
C107 C 0.00966(8) 0.6770(11) 0.0458(2) 0.159(4) Uani 1 1 d . . .
H10N H -0.0055 0.6935 0.0263 0.238 Uiso 1 1 calc R . .
H10O H 0.0129 0.7050 0.0760 0.238 Uiso 1 1 calc R . .
H10P H 0.0132 0.5664 0.0447 0.238 Uiso 1 1 calc R . .
C16 C 0.18315(5) 0.5562(4) 0.38697(10) 0.0287(7) Uani 1 1 d . . .
C35 C 0.12261(5) 0.5256(4) 0.29899(10) 0.0357(8) Uani 1 1 d . . .
H35A H 0.1175 0.4829 0.3193 0.043 Uiso 1 1 calc R . .
H35B H 0.1256 0.4356 0.2843 0.043 Uiso 1 1 calc R . .
C40 C 0.15878(4) 0.5362(4) 0.37073(10) 0.0313(7) Uani 1 1 d . . .
H40A H 0.1554 0.5777 0.3939 0.038 Uiso 1 1 calc R . .
H40B H 0.1556 0.4223 0.3680 0.038 Uiso 1 1 calc R . .
C42 C 0.14348(5) 0.6168(4) 0.32606(10) 0.0332(7) Uani 1 1 d . . .
H42A H 0.1399 0.7234 0.3323 0.040 Uiso 1 1 calc R . .
H42B H 0.1510 0.6289 0.3080 0.040 Uiso 1 1 calc R . .
C45 C 0.19714(5) 0.4799(4) 0.43344(10) 0.0312(7) Uani 1 1 d . . .
C50 C 0.19134(5) 0.4716(4) 0.35676(10) 0.0283(7) Uani 1 1 d . . .
C54 C 0.17902(5) 0.3776(4) 0.31984(10) 0.0333(7) Uani 1 1 d . . .
H54A H 0.1642 0.3673 0.3102 0.040 Uiso 1 1 calc R . .
C56 C 0.21368(5) 0.4846(4) 0.37161(11) 0.0352(8) Uani 1 1 d . . .
C57 C 0.17927(5) 0.8664(4) 0.38940(10) 0.0353(8) Uani 1 1 d . . .
H57A H 0.1647 0.8573 0.3824 0.042 Uiso 1 1 calc R . .
C58 C 0.19134(5) 0.7293(4) 0.39293(9) 0.0294(7) Uani 1 1 d . . .
C67 C 0.21951(5) 0.4938(4) 0.44808(11) 0.0371(8) Uani 1 1 d . . .
C71 C 0.18941(6) 0.4018(4) 0.45963(11) 0.0385(8) Uani 1 1 d . . .
H71A H 0.1746 0.3925 0.4498 0.046 Uiso 1 1 calc R . .
C72 C 0.18858(6) 0.2987(4) 0.29706(12) 0.0463(9) Uani 1 1 d . . .
H72A H 0.1801 0.2374 0.2718 0.056 Uiso 1 1 calc R . .
C76 C 0.22565(5) 0.5824(4) 0.41506(11) 0.0380(8) Uani 1 1 d D C .
C78 C 0.20397(6) 0.3371(4) 0.50072(12) 0.0501(10) Uani 1 1 d . . .
H78A H 0.1989 0.2852 0.5186 0.060 Uiso 1 1 calc R . .
C79 C 0.22317(6) 0.4024(4) 0.34914(14) 0.0507(10) Uani 1 1 d . . .
H79A H 0.2381 0.4086 0.3592 0.061 Uiso 1 1 calc R . .
C81 C 0.21356(5) 0.7432(4) 0.40611(10) 0.0371(8) Uani 1 1 d . . .
C82 C 0.10492(5) 0.6272(4) 0.26377(11) 0.0416(9) Uani 1 1 d . . .
H82A H 0.1021 0.7176 0.2786 0.050 Uiso 1 1 calc R . .
H82B H 0.1102 0.6697 0.2436 0.050 Uiso 1 1 calc R . .
C83 C 0.18876(6) 1.0159(4) 0.39627(11) 0.0457(9) Uani 1 1 d . . .
H83A H 0.1806 1.1070 0.3938 0.055 Uiso 1 1 calc R . .
C86 C 0.21045(7) 0.3109(5) 0.31166(14) 0.0567(11) Uani 1 1 d . . .
H86A H 0.2168 0.2575 0.2963 0.068 Uiso 1 1 calc R . .
C87 C 0.23375(6) 0.4271(4) 0.48871(12) 0.0497(10) Uani 1 1 d . . .
H87A H 0.2486 0.4339 0.4985 0.060 Uiso 1 1 calc R . .
C89 C 0.08376(5) 0.5410(5) 0.23609(11) 0.0514(10) Uani 1 1 d . . .
H89A H 0.0789 0.4906 0.2561 0.062 Uiso 1 1 calc R . .
H89B H 0.0861 0.4572 0.2187 0.062 Uiso 1 1 calc R . .
C91 C 0.22263(6) 0.8948(5) 0.41218(15) 0.0674(13) Uani 1 1 d . . .
H91A H 0.2373 0.9056 0.4200 0.081 Uiso 1 1 calc R . .
C93 C 0.21015(6) 1.0308(5) 0.40669(15) 0.0690(13) Uani 1 1 d . . .
H93A H 0.2163 1.1320 0.4101 0.083 Uiso 1 1 calc R . .
C94 C 0.06611(6) 0.6542(6) 0.20430(15) 0.0817(16) Uani 1 1 d . . .
H94A H 0.0530 0.5948 0.1874 0.123 Uiso 1 1 calc R . .
H94B H 0.0707 0.7030 0.1841 0.123 Uiso 1 1 calc R . .
H94C H 0.0635 0.7360 0.2214 0.123 Uiso 1 1 calc R . .
C95 C 0.22587(6) 0.3497(5) 0.51500(12) 0.0565(11) Uani 1 1 d . . .
H95A H 0.2355 0.3061 0.5425 0.068 Uiso 1 1 calc R . .
C410 C 0.25007(6) 0.5953(5) 0.43043(14) 0.0656(12) Uani 1 1 d DU . .
H41E H 0.2551 0.4866 0.4343 0.079 Uiso 1 1 d R C .
H41D H 0.2516 0.6372 0.4053 0.079 Uiso 0.50 1 d PR A 1
H41C H 0.2568 0.6345 0.4607 0.079 Uiso 0.50 1 d PR B 2
C420 C 0.26541(9) 0.6759(9) 0.4669(2) 0.0478(18) Uani 0.50 1 d PDU C 1
H42C H 0.2644 0.6354 0.4928 0.057 Uiso 0.50 1 d PR C 1
H42D H 0.2611 0.7864 0.4635 0.057 Uiso 0.50 1 d PR C 1
C450 C 0.28812(11) 0.6635(14) 0.4760(3) 0.095(3) Uani 0.50 1 d PDU C 1
H45A H 0.2947 0.5994 0.5027 0.114 Uiso 0.50 1 d PR C 1
H45B H 0.2931 0.7708 0.4856 0.114 Uiso 0.50 1 d PR C 1
C460 C 0.29811(14) 0.7122(15) 0.4528(6) 0.104(5) Uani 0.50 1 d PDU C 1
H46B H 0.2957 0.6997 0.4786 0.124 Uiso 0.50 1 d PR C 1
H46C H 0.2977 0.8248 0.4465 0.124 Uiso 0.50 1 d PR C 1
C430 C 0.25851(10) 0.6866(9) 0.4068(3) 0.054(2) Uani 0.50 1 d PDU C 2
H43A H 0.2578 0.7978 0.4134 0.065 Uiso 0.50 1 d PR C 2
H43B H 0.2494 0.6706 0.3753 0.065 Uiso 0.50 1 d PR C 2
C440 C 0.28117(11) 0.6417(14) 0.4173(3) 0.098(3) Uani 0.50 1 d PDU C 2
H44A H 0.2832 0.6631 0.3913 0.117 Uiso 0.50 1 d PR C 2
H44B H 0.2828 0.5282 0.4226 0.117 Uiso 0.50 1 d PR C 2
C465 C 0.29806(13) 0.6356(19) 0.4583(6) 0.097(4) Uani 0.50 1 d PDU C 2
H46A H 0.2898 0.6839 0.4294 0.116 Uiso 0.50 1 d PR C 2
H46D H 0.2951 0.5228 0.4535 0.116 Uiso 0.50 1 d PR C 2
C470 C 0.32131(7) 0.6471(8) 0.46544(17) 0.0938(17) Uani 1 1 d DU . .
H47D H 0.3273 0.5411 0.4698 0.113 Uiso 0.50 1 d PR C 1
H47E H 0.3208 0.6886 0.4383 0.113 Uiso 0.50 1 d PR C 1
H47C H 0.3226 0.5364 0.4741 0.113 Uiso 0.50 1 d PR C 2
H47B H 0.3242 0.6574 0.4402 0.113 Uiso 0.50 1 d PR C 2
C480 C 0.33633(7) 0.7423(7) 0.50227(19) 0.0936(17) Uani 1 1 d U C .
H48B H 0.3510 0.7094 0.5116 0.140 Uiso 1 1 d R . .
H48C H 0.3346 0.8524 0.4929 0.140 Uiso 1 1 d R . .
H48D H 0.3330 0.7311 0.5270 0.140 Uiso 1 1 d R . .

loop_
_atom_site_aniso_label
_atom_site_aniso_U_11
_atom_site_aniso_U_22
_atom_site_aniso_U_33
_atom_site_aniso_U_23
_atom_site_aniso_U_13
_atom_site_aniso_U_12
C1 0.0331(16) 0.0162(15) 0.0284(16) -0.0022(13) 0.0171(14) 0.0016(13)
C2 0.0313(16) 0.0227(16) 0.0242(15) 0.0002(13) 0.0141(13) -0.0001(13)
C3 0.0287(16) 0.0246(16) 0.0226(15) -0.0006(13) 0.0156(13) -0.0025(13)
C4 0.0370(17) 0.0163(15) 0.0284(16) -0.0026(13) 0.0194(14) -0.0001(13)
C5 0.0349(17) 0.0209(16) 0.0251(15) 0.0019(13) 0.0176(14) -0.0007(13)
C6 0.0397(18) 0.0207(17) 0.0358(18) -0.0027(14) 0.0188(16) -0.0032(14)
C9 0.0346(17) 0.0203(16) 0.0254(15) 0.0014(13) 0.0163(14) -0.0009(13)
C12 0.0300(16) 0.0265(17) 0.0265(16) -0.0013(13) 0.0136(14) -0.0011(14)
C14 0.0367(18) 0.0252(17) 0.0352(18) 0.0044(14) 0.0179(16) 0.0050(14)
C20 0.0371(18) 0.0300(18) 0.0285(17) 0.0007(14) 0.0177(15) 0.0004(15)
C21 0.0300(16) 0.0264(17) 0.0242(15) 0.0000(13) 0.0171(14) -0.0029(13)
C24 0.0286(16) 0.0246(16) 0.0237(15) -0.0004(13) 0.0118(13) -0.0029(13)
C26 0.0317(17) 0.0269(17) 0.0266(16) -0.0008(14) 0.0109(14) -0.0006(14)
C28 0.052(2) 0.0267(18) 0.0292(17) 0.0041(14) 0.0233(16) 0.0022(15)
C30 0.055(2) 0.0304(18) 0.0318(18) -0.0074(15) 0.0254(17) -0.0025(16)
C32 0.0367(17) 0.0240(17) 0.0277(16) -0.0020(13) 0.0174(14) 0.0021(14)
C34 0.0328(17) 0.0287(17) 0.0297(16) -0.0009(14) 0.0152(14) -0.0043(14)
C38 0.0362(17) 0.0239(17) 0.0343(18) -0.0032(14) 0.0202(15) -0.0020(14)
C39 0.0371(18) 0.0373(19) 0.0312(17) 0.0009(15) 0.0142(15) -0.0021(15)
C48 0.0393(18) 0.0290(18) 0.0269(16) 0.0003(14) 0.0153(15) -0.0039(15)
C49 0.0314(17) 0.0296(18) 0.0403(19) 0.0010(15) 0.0168(15) 0.0011(14)
C52 0.045(2) 0.0355(19) 0.0365(18) -0.0031(16) 0.0251(17) 0.0039(16)
C55 0.0285(16) 0.0290(18) 0.0261(16) 0.0018(14) 0.0128(14) 0.0003(14)
C61 0.048(2) 0.0223(17) 0.0423(19) -0.0005(15) 0.0328(17) -0.0013(15)
C70 0.0305(18) 0.057(2) 0.0345(18) -0.0076(17) 0.0111(15) 0.0008(17)
C90 0.0349(19) 0.072(3) 0.064(3) -0.020(2) 0.0287(19) -0.0076(19)
C97 0.049(3) 0.174(6) 0.043(2) 0.015(3) 0.014(2) -0.009(3)
C98 0.038(3) 0.400(13) 0.080(4) 0.130(6) 0.032(3) 0.061(5)
C101 0.038(2) 0.164(6) 0.062(3) -0.027(3) 0.026(2) -0.016(3)
C105 0.064(3) 0.127(5) 0.091(4) 0.033(4) 0.040(3) 0.040(3)
C108 0.035(3) 0.332(11) 0.087(4) 0.098(6) 0.028(3) 0.055(4)
C112 0.065(4) 0.58(2) 0.070(4) 0.010(8) 0.027(3) -0.026(8)
C7 0.0320(16) 0.0160(15) 0.0203(15) -0.0033(12) 0.0118(13) -0.0014(13)
C8 0.0312(16) 0.0223(16) 0.0258(16) -0.0015(13) 0.0121(14) -0.0009(13)
C15 0.0351(17) 0.0180(15) 0.0222(15) -0.0015(13) 0.0131(13) -0.0007(13)
C17 0.0341(17) 0.0286(18) 0.0335(17) -0.0031(14) 0.0179(15) -0.0034(14)
C18 0.0417(19) 0.0257(17) 0.0255(16) 0.0051(14) 0.0166(15) -0.0021(15)
C19 0.0344(17) 0.0261(17) 0.0349(17) -0.0022(14) 0.0198(15) -0.0027(14)
C22 0.0334(17) 0.0226(16) 0.0242(15) 0.0004(13) 0.0155(14) -0.0028(13)
C23 0.0356(18) 0.0250(17) 0.0220(15) 0.0021(13) 0.0075(14) -0.0001(14)
C25 0.0342(17) 0.0256(17) 0.0279(16) -0.0028(13) 0.0163(14) -0.0032(14)
C29 0.0346(17) 0.0357(19) 0.0334(18) -0.0014(15) 0.0176(15) -0.0048(15)
C33 0.0331(17) 0.0267(17) 0.0280(16) -0.0005(14) 0.0174(14) -0.0008(14)
C37 0.0368(16) 0.0240(16) 0.0150(14) -0.0010(13) 0.0100(13) -0.0013(13)
C51 0.053(2) 0.0207(17) 0.0319(18) 0.0016(15) 0.0074(17) -0.0072(15)
C64 0.0335(17) 0.0250(17) 0.0341(17) -0.0026(14) 0.0174(15) -0.0046(14)
C65 0.0398(18) 0.0257(18) 0.0255(16) 0.0015(14) 0.0081(15) -0.0051(15)
C77 0.0355(19) 0.046(2) 0.044(2) -0.0003(18) 0.0137(16) -0.0055(17)
C10 0.0285(16) 0.0350(18) 0.0246(16) 0.0015(14) 0.0115(14) 0.0030(14)
C11 0.0349(17) 0.0337(18) 0.0255(16) -0.0003(14) 0.0143(14) 0.0015(15)
C13 0.0332(17) 0.039(2) 0.0273(17) -0.0032(15) 0.0139(15) 0.0042(15)
C27 0.0330(18) 0.054(2) 0.0278(17) -0.0026(16) 0.0141(15) 0.0074(16)
C31 0.0302(17) 0.043(2) 0.0215(16) -0.0034(15) 0.0094(14) 0.0042(15)
C36 0.0327(17) 0.040(2) 0.0250(16) -0.0051(15) 0.0136(14) 0.0071(15)
C41 0.042(2) 0.046(2) 0.0362(19) -0.0138(17) 0.0178(17) -0.0092(17)
C43 0.0315(17) 0.044(2) 0.0231(16) -0.0070(15) 0.0148(14) 0.0016(16)
C44 0.0308(17) 0.039(2) 0.0255(16) -0.0057(15) 0.0138(14) 0.0021(15)
C46 0.0323(17) 0.0297(18) 0.0255(16) 0.0022(14) 0.0126(14) 0.0015(14)
C47 0.0368(18) 0.048(2) 0.0265(17) 0.0010(16) 0.0121(15) 0.0104(17)
C53 0.0324(17) 0.040(2) 0.0297(17) -0.0027(15) 0.0141(15) 0.0023(15)
C59 0.051(2) 0.0329(19) 0.0279(17) -0.0042(15) 0.0207(17) -0.0013(16)
C60 0.0320(17) 0.0335(18) 0.0284(17) 0.0004(14) 0.0094(14) 0.0010(15)
C62 0.0350(17) 0.039(2) 0.0286(17) -0.0005(15) 0.0149(15) 0.0053(15)
C63 0.0299(17) 0.054(2) 0.0276(17) -0.0108(17) 0.0124(15) -0.0036(17)
C66 0.0414(19) 0.038(2) 0.0355(19) -0.0029(16) 0.0221(16) 0.0029(16)
C68 0.0373(18) 0.0346(19) 0.0236(16) -0.0010(14) 0.0107(14) -0.0031(15)
C69 0.0317(18) 0.071(3) 0.0273(17) -0.0030(18) 0.0136(15) 0.0012(18)
C73 0.0322(18) 0.050(2) 0.0330(18) 0.0012(17) 0.0141(15) 0.0019(16)
C74 0.052(2) 0.053(2) 0.0324(19) 0.0095(17) 0.0220(18) 0.0053(19)
C75 0.0325(18) 0.043(2) 0.043(2) 0.0014(17) 0.0136(16) 0.0046(16)
C80 0.048(2) 0.034(2) 0.0387(19) -0.0057(16) 0.0219(17) 0.0005(17)
C84 0.044(2) 0.059(2) 0.041(2) 0.0066(19) 0.0237(18) -0.0019(18)
C85 0.049(2) 0.049(2) 0.036(2) -0.0086(18) 0.0037(17) 0.0075(19)
C88 0.0335(19) 0.060(3) 0.048(2) 0.0037(19) 0.0182(17) 0.0039(18)
C92 0.039(2) 0.075(3) 0.052(2) 0.011(2) 0.0210(18) 0.011(2)
C99 0.101(4) 0.153(6) 0.077(4) -0.025(4) 0.055(3) -0.039(4)
C100 0.064(3) 0.130(5) 0.053(3) -0.029(3) 0.034(2) -0.009(3)
C102 0.038(2) 0.165(6) 0.106(4) -0.024(4) 0.030(3) 0.007(3)
C103 0.044(3) 0.223(8) 0.110(4) -0.022(5) 0.035(3) 0.025(4)
C107 0.061(3) 0.332(12) 0.099(4) 0.003(6) 0.050(3) -0.031(5)
C16 0.0306(16) 0.0273(17) 0.0275(16) -0.0005(14) 0.0127(14) -0.0009(14)
C35 0.0319(17) 0.042(2) 0.0337(18) -0.0039(16) 0.0157(15) -0.0015(15)
C40 0.0297(17) 0.0293(18) 0.0341(17) -0.0025(14) 0.0139(14) -0.0026(14)
C42 0.0308(17) 0.0301(18) 0.0366(18) -0.0006(15) 0.0137(15) 0.0008(14)
C45 0.0380(18) 0.0213(16) 0.0298(17) -0.0043(14) 0.0115(15) -0.0044(14)
C50 0.0302(16) 0.0225(16) 0.0316(17) 0.0013(14) 0.0136(14) 0.0015(13)
C54 0.0376(18) 0.0270(18) 0.0341(18) -0.0018(15) 0.0153(15) -0.0016(15)
C56 0.0346(18) 0.0255(18) 0.045(2) 0.0042(15) 0.0177(16) 0.0000(15)
C57 0.0404(19) 0.0316(19) 0.0270(17) -0.0032(14) 0.0095(15) 0.0011(16)
C58 0.0341(18) 0.0261(17) 0.0227(16) -0.0009(13) 0.0085(14) -0.0048(14)
C67 0.0357(18) 0.0253(18) 0.0360(19) -0.0011(15) 0.0041(15) -0.0065(15)
C71 0.047(2) 0.0304(19) 0.0351(19) -0.0039(16) 0.0157(16) -0.0096(16)
C72 0.065(3) 0.032(2) 0.049(2) -0.0076(17) 0.033(2) -0.0009(18)
C76 0.0262(17) 0.0318(19) 0.046(2) 0.0037(16) 0.0081(15) -0.0031(14)
C78 0.073(3) 0.036(2) 0.034(2) 0.0046(17) 0.017(2) -0.0107(19)
C79 0.043(2) 0.040(2) 0.080(3) 0.000(2) 0.037(2) 0.0048(18)
C81 0.0346(18) 0.0297(19) 0.0334(18) 0.0022(15) 0.0037(15) -0.0073(15)
C82 0.0323(18) 0.047(2) 0.041(2) -0.0090(17) 0.0125(16) 0.0057(16)
C83 0.054(2) 0.0247(19) 0.037(2) -0.0023(16) 0.0020(17) 0.0023(17)
C86 0.074(3) 0.039(2) 0.084(3) -0.012(2) 0.060(3) 0.000(2)
C87 0.045(2) 0.035(2) 0.046(2) 0.0062(18) 0.0009(18) -0.0088(17)
C89 0.0355(19) 0.079(3) 0.0359(19) -0.014(2) 0.0126(16) 0.0007(19)
C91 0.035(2) 0.039(2) 0.087(3) 0.013(2) -0.007(2) -0.0109(18)
C93 0.053(3) 0.028(2) 0.082(3) 0.006(2) -0.007(2) -0.0111(19)
C94 0.043(2) 0.094(4) 0.073(3) -0.037(3) -0.004(2) 0.026(2)
C95 0.062(3) 0.042(2) 0.037(2) 0.0085(18) -0.0020(19) -0.008(2)
C410 0.035(2) 0.050(2) 0.089(3) 0.021(2) 0.008(2) -0.0031(19)
C420 0.048(4) 0.040(4) 0.050(4) -0.011(3) 0.018(3) -0.008(3)
C450 0.053(5) 0.154(8) 0.102(6) -0.065(6) 0.056(5) -0.031(5)
C460 0.073(7) 0.097(8) 0.112(8) -0.004(7) 0.017(6) -0.034(6)
C430 0.038(4) 0.060(5) 0.072(5) 0.008(4) 0.032(4) -0.006(3)
C440 0.070(6) 0.116(7) 0.102(7) 0.027(6) 0.035(5) -0.008(5)
C465 0.050(6) 0.122(9) 0.111(8) -0.013(8) 0.031(5) -0.042(6)
C470 0.057(3) 0.131(5) 0.092(4) -0.016(3) 0.033(3) -0.011(3)
C480 0.053(3) 0.098(4) 0.127(4) -0.013(3) 0.038(3) -0.017(3)

loop_
_atom_type_symbol
_atom_type_description
_atom_type_scat_dispersion_real
_atom_type_scat_dispersion_imag
_atom_type_scat_source
C C 0.0033 0.0016 'International Tables Vol C Tables 4.2.6.8 and 6.1.1.4'
H H 0.0000 0.0000 'International Tables Vol C Tables 4.2.6.8 and 6.1.1.4'

loop_
_geom_angle_atom_site_label_1
_geom_angle_atom_site_label_2
_geom_angle_atom_site_label_3
_geom_angle
_geom_angle_site_symmetry_1
_geom_angle_site_symmetry_3
C32 C1 C4 119.9(3) . .
C32 C1 C2 125.8(3) . .
C4 C1 C2 114.3(2) . .
C26 C2 C3 115.2(2) . .
C26 C2 C9 114.4(2) . .
C3 C2 C9 107.9(2) . .
C26 C2 C1 113.3(2) . .
C3 C2 C1 103.1(2) . .
C9 C2 C1 101.6(2) . .
C12 C3 C21 119.4(3) . .
C12 C3 C2 125.7(3) . .
C21 C3 C2 114.5(2) . .
C38 C4 C1 119.9(3) . .
C38 C4 C24 126.1(3) . .
C1 C4 C24 114.0(2) . .
C48 C5 C9 119.5(3) . .
C48 C5 C24 125.9(3) . .
C9 C5 C24 114.2(2) . .
C14 C6 C12 119.9(3) . .
C14 C6 H6A 120.1 . .
C12 C6 H6A 120.1 . .
C20 C9 C5 119.8(3) . .
C20 C9 C2 125.4(3) . .
C5 C9 C2 114.4(2) . .
C3 C12 C6 120.7(3) . .
C3 C12 H12A 119.7 . .
C6 C12 H12A 119.7 . .
C6 C14 C55 120.5(3) . .
C6 C14 H14A 119.8 . .
C55 C14 H14A 119.8 . .
C52 C20 C9 120.0(3) . .
C52 C20 H20A 120.0 . .
C9 C20 H20A 120.0 . .
C55 C21 C3 119.5(3) . .
C55 C21 C24 126.0(3) . .
C3 C21 C24 114.1(3) . .
C5 C24 C21 107.7(2) . .
C5 C24 C34 114.8(2) . .
C21 C24 C34 114.5(2) . .
C5 C24 C4 102.2(2) . .
C21 C24 C4 103.1(2) . .
C34 C24 C4 113.2(2) . .
C2 C26 C49 117.5(2) . .
C2 C26 H26A 107.9 . .
C49 C26 H26A 107.9 . .
C2 C26 H26B 107.9 . .
C49 C26 H26B 107.9 . .
H26A C26 H26B 107.2 . .
C61 C28 C32 120.7(3) . .
C61 C28 H28A 119.6 . .
C32 C28 H28A 119.6 . .
C52 C30 C48 120.4(3) . .
C52 C30 H30A 119.8 . .
C48 C30 H30A 119.8 . .
C1 C32 C28 119.6(3) . .
C1 C32 H32A 120.2 . .
C28 C32 H32A 120.2 . .
C24 C34 C39 117.6(2) . .
C24 C34 H34A 107.9 . .
C39 C34 H34A 107.9 . .
C24 C34 H34B 107.9 . .
C39 C34 H34B 107.9 . .
H34A C34 H34B 107.2 . .
C4 C38 C61 119.9(3) . .
C4 C38 H38A 120.1 . .
C61 C38 H38A 120.1 . .
C98 C39 C34 113.8(3) . .
C98 C39 H39A 108.8 . .
C34 C39 H39A 108.8 . .
C98 C39 H39B 108.8 . .
C34 C39 H39B 108.8 . .
H39A C39 H39B 107.7 . .
C5 C48 C30 120.3(3) . .
C5 C48 H48A 119.9 . .
C30 C48 H48A 119.9 . .
C70 C49 C26 113.2(3) . .
C70 C49 H49A 108.9 . .
C26 C49 H49A 108.9 . .
C70 C49 H49B 108.9 . .
C26 C49 H49B 108.9 . .
H49A C49 H49B 107.8 . .
C30 C52 C20 120.0(3) . .
C30 C52 H52A 120.0 . .
C20 C52 H52A 120.0 . .
C14 C55 C21 120.0(3) . .
C14 C55 H55A 120.0 . .
C21 C55 H55A 120.0 . .
C28 C61 C38 120.0(3) . .
C28 C61 H61A 120.0 . .
C38 C61 H61A 120.0 . .
C49 C70 C90 112.6(3) . .
C49 C70 H70A 109.1 . .
C90 C70 H70A 109.1 . .
C49 C70 H70B 109.1 . .
C90 C70 H70B 109.1 . .
H70A C70 H70B 107.8 . .
C101 C90 C70 115.7(4) . .
C101 C90 H90A 108.3 . .
C70 C90 H90A 108.3 . .
C101 C90 H90B 108.3 . .
C70 C90 H90B 108.3 . .
H90A C90 H90B 107.4 . .
C98 C97 C108 139.4(6) . .
C98 C97 H97A 102.2 . .
C108 C97 H97A 102.2 . .
C98 C97 H97B 102.2 . .
C108 C97 H97B 102.2 . .
H97A C97 H97B 104.8 . .
C97 C98 C39 136.7(6) . .
C97 C98 H98A 103.0 . .
C39 C98 H98A 103.0 . .
C97 C98 H98B 103.0 . .
C39 C98 H98B 103.0 . .
H98A C98 H98B 105.1 . .
C105 C101 C90 114.6(4) . .
C105 C101 H10A 108.6 . .
C90 C101 H10A 108.6 . .
C105 C101 H10B 108.6 . .
C90 C101 H10B 108.6 . .
H10A C101 H10B 107.6 . .
C101 C105 H10C 109.5 . .
C101 C105 H10D 109.5 . .
H10C C105 H10D 109.5 . .
C101 C105 H10E 109.5 . .
H10C C105 H10E 109.5 . .
H10D C105 H10E 109.5 . .
C112 C108 C97 148.6(7) . .
C112 C108 H10F 99.6 . .
C97 C108 H10F 99.6 . .
C112 C108 H10Q 99.6 . .
C97 C108 H10Q 99.6 . .
H10F C108 H10Q 104.1 . .
C108 C112 H11A 109.5 . .
C108 C112 H11B 109.5 . .
H11A C112 H11B 109.5 . .
C108 C112 H11C 109.5 . .
H11A C112 H11C 109.5 . .
H11B C112 H11C 109.5 . .
C8 C7 C15 119.3(3) . .
C8 C7 C22 125.8(3) . .
C15 C7 C22 114.7(2) . .
C7 C8 C23 119.9(3) . .
C7 C8 H8A 120.1 . .
C23 C8 H8A 120.1 . .
C33 C15 C7 120.2(3) . .
C33 C15 C22 125.8(3) . 2
C7 C15 C22 114.0(2) . 2
C29 C17 C19 114.7(3) . .
C29 C17 H17A 108.6 . .
C19 C17 H17A 108.6 . .
C29 C17 H17B 108.6 . .
C19 C17 H17B 108.6 . .
H17A C17 H17B 107.6 . .
C23 C18 C33 120.2(3) . .
C23 C18 H18A 119.9 . .
C33 C18 H18A 119.9 . .
C64 C19 C17 112.9(3) . .
C64 C19 H19A 109.0 . .
C17 C19 H19A 109.0 . .
C64 C19 H19B 109.0 . .
C17 C19 H19B 109.0 . .
H19A C19 H19B 107.8 . .
C25 C22 C15 113.5(2) . 2
C25 C22 C37 116.1(2) . .
C15 C22 C37 104.2(2) 2 .
C25 C22 C7 113.5(2) . .
C15 C22 C7 102.3(2) 2 .
C37 C22 C7 105.8(2) . .
C18 C23 C8 120.5(3) . .
C18 C23 H23A 119.7 . .
C8 C23 H23A 119.7 . .
C22 C25 C64 117.8(2) . .
C22 C25 H25A 107.8 . .
C64 C25 H25A 107.8 . .
C22 C25 H25B 107.8 . .
C64 C25 H25B 107.8 . .
H25A C25 H25B 107.2 . .
C17 C29 C77 112.6(3) . .
C17 C29 H29A 109.1 . .
C77 C29 H29A 109.1 . .
C17 C29 H29B 109.1 . .
C77 C29 H29B 109.1 . .
H29A C29 H29B 107.8 . .
C15 C33 C18 119.9(3) . .
C15 C33 H33A 120.0 . .
C18 C33 H33A 120.0 . .
C65 C37 C37 119.62(18) . 2
C65 C37 C22 125.9(3) . .
C37 C37 C22 114.46(15) 2 .
C51 C51 C65 120.01(19) 2 .
C51 C51 H51A 120.0 2 .
C65 C51 H51A 120.0 . .
C19 C64 C25 113.8(3) . .
C19 C64 H64A 108.8 . .
C25 C64 H64A 108.8 . .
C19 C64 H64B 108.8 . .
C25 C64 H64B 108.8 . .
H64A C64 H64B 107.7 . .
C51 C65 C37 120.3(3) . .
C51 C65 H65A 119.9 . .
C37 C65 H65A 119.9 . .
C29 C77 H77A 109.5 . .
C29 C77 H77B 109.5 . .
H77A C77 H77B 109.5 . .
C29 C77 H77C 109.5 . .
H77A C77 H77C 109.5 . .
H77B C77 H77C 109.5 . .
C13 C10 C44 107.2(2) . .
C13 C10 C60 114.4(2) . .
C44 C10 C60 115.3(3) . .
C13 C10 C46 102.4(2) . .
C44 C10 C46 103.7(2) . .
C60 C10 C46 112.6(2) . .
C62 C11 C46 119.9(3) . .
C62 C11 C31 126.5(3) . .
C46 C11 C31 113.7(3) . .
C73 C13 C36 119.7(3) . .
C73 C13 C10 126.1(3) . .
C36 C13 C10 114.0(3) . .
C69 C27 C31 119.2(3) . .
C69 C27 H27A 107.5 . .
C31 C27 H27A 107.5 . .
C69 C27 H27B 107.5 . .
C31 C27 H27B 107.5 . .
H27A C27 H27B 107.0 . .
C27 C31 C43 115.1(3) . .
C27 C31 C36 115.4(3) . .
C43 C31 C36 107.4(2) . .
C27 C31 C11 111.7(2) . .
C43 C31 C11 103.0(2) . .
C36 C31 C11 102.9(2) . .
C47 C36 C13 119.0(3) . .
C47 C36 C31 126.3(3) . .
C13 C36 C31 114.4(3) . .
C80 C41 C63 120.4(3) . .
C80 C41 H41A 119.8 . .
C63 C41 H41A 119.8 . .
C63 C43 C44 119.4(3) . .
C63 C43 C31 126.3(3) . .
C44 C43 C31 114.0(3) . .
C53 C44 C43 119.5(3) . .
C53 C44 C10 125.7(3) . .
C43 C44 C10 114.4(3) . .
C68 C46 C11 119.5(3) . .
C68 C46 C10 126.1(3) . .
C11 C46 C10 114.4(3) . .
C74 C47 C36 120.7(3) . .
C74 C47 H47A 119.7 . .
C36 C47 H47A 119.7 . .
C44 C53 C80 120.7(3) . .
C44 C53 H53A 119.6 . .
C80 C53 H53A 119.6 . .
C66 C59 C68 120.3(3) . .
C66 C59 H59A 119.9 . .
C68 C59 H59A 119.9 . .
C75 C60 C10 118.5(3) . .
C75 C60 H60A 107.7 . .
C10 C60 H60A 107.7 . .
C75 C60 H60B 107.7 . .
C10 C60 H60B 107.7 . .
H60A C60 H60B 107.1 . .
C66 C62 C11 120.1(3) . .
C66 C62 H62A 119.9 . .
C11 C62 H62A 119.9 . .
C43 C63 C41 120.4(3) . .
C43 C63 H63A 119.8 . .
C41 C63 H63A 119.8 . .
C59 C66 C62 120.2(3) . .
C59 C66 H66A 119.9 . .
C62 C66 H66A 119.9 . .
C46 C68 C59 120.0(3) . .
C46 C68 H68A 120.0 . .
C59 C68 H68A 120.0 . .
C85 C69 C27 112.3(3) . .
C85 C69 H69A 109.2 . .
C27 C69 H69A 109.2 . .
C85 C69 H69B 109.2 . .
C27 C69 H69B 109.2 . .
H69A C69 H69B 107.9 . .
C13 C73 C84 120.5(3) . .
C13 C73 H73A 119.8 . .
C84 C73 H73A 119.8 . .
C84 C74 C47 120.3(3) . .
C84 C74 H74A 119.9 . .
C47 C74 H74A 119.9 . .
C88 C75 C60 111.8(3) . .
C88 C75 H75A 109.2 . .
C60 C75 H75A 109.2 . .
C88 C75 H75B 109.2 . .
C60 C75 H75B 109.2 . .
H75A C75 H75B 107.9 . .
C41 C80 C53 119.4(3) . .
C41 C80 H80A 120.3 . .
C53 C80 H80A 120.3 . .
C74 C84 C73 119.9(3) . .
C74 C84 H84A 120.0 . .
C73 C84 H84A 120.0 . .
C69 C85 C100 110.5(3) . .
C69 C85 H85A 109.6 . .
C100 C85 H85A 109.6 . .
C69 C85 H85B 109.6 . .
C100 C85 H85B 109.6 . .
H85A C85 H85B 108.1 . .
C75 C88 C92 114.6(3) . .
C75 C88 H88A 108.6 . .
C92 C88 H88A 108.6 . .
C75 C88 H88B 108.6 . .
C92 C88 H88B 108.6 . .
H88A C88 H88B 107.6 . .
C102 C92 C88 113.6(4) . .
C102 C92 H92A 108.8 . .
C88 C92 H92A 108.8 . .
C102 C92 H92B 108.8 . .
C88 C92 H92B 108.8 . .
H92A C92 H92B 107.7 . .
C100 C99 C107 119.8(6) . .
C100 C99 H99A 107.4 . .
C107 C99 H99A 107.4 . .
C100 C99 H99B 107.4 . .
C107 C99 H99B 107.4 . .
H99A C99 H99B 106.9 . .
C99 C100 C85 119.3(5) . .
C99 C100 H10G 107.5 . .
C85 C100 H10G 107.5 . .
C99 C100 H10H 107.5 . .
C85 C100 H10H 107.5 . .
H10G C100 H10H 107.0 . .
C92 C102 C103 113.5(5) . .
C92 C102 H10I 108.9 . .
C103 C102 H10I 108.9 . .
C92 C102 H10J 108.9 . .
C103 C102 H10J 108.9 . .
H10I C102 H10J 107.7 . .
C102 C103 H10K 109.5 . .
C102 C103 H10L 109.5 . .
H10K C103 H10L 109.5 . .
C102 C103 H10M 109.5 . .
H10K C103 H10M 109.5 . .
H10L C103 H10M 109.5 . .
C99 C107 H10N 109.5 . .
C99 C107 H10O 109.5 . .
H10N C107 H10O 109.5 . .
C99 C107 H10P 109.5 . .
H10N C107 H10P 109.5 . .
H10O C107 H10P 109.5 . .
C50 C16 C40 113.4(2) . .
C50 C16 C45 102.8(2) . .
C40 C16 C45 113.3(2) . .
C50 C16 C58 106.9(2) . .
C40 C16 C58 115.7(3) . .
C45 C16 C58 103.4(2) . .
C42 C35 C82 113.4(3) . .
C42 C35 H35A 108.9 . .
C82 C35 H35A 108.9 . .
C42 C35 H35B 108.9 . .
C82 C35 H35B 108.9 . .
H35A C35 H35B 107.7 . .
C16 C40 C42 117.2(3) . .
C16 C40 H40A 108.0 . .
C42 C40 H40A 108.0 . .
C16 C40 H40B 108.0 . .
C42 C40 H40B 108.0 . .
H40A C40 H40B 107.2 . .
C35 C42 C40 114.1(3) . .
C35 C42 H42A 108.7 . .
C40 C42 H42A 108.7 . .
C35 C42 H42B 108.7 . .
C40 C42 H42B 108.7 . .
H42A C42 H42B 107.6 . .
C71 C45 C67 120.4(3) . .
C71 C45 C16 125.8(3) . .
C67 C45 C16 113.8(3) . .
C54 C50 C56 119.6(3) . .
C54 C50 C16 125.8(3) . .
C56 C50 C16 114.4(3) . .
C50 C54 C72 120.4(3) . .
C50 C54 H54A 119.8 . .
C72 C54 H54A 119.8 . .
C79 C56 C50 119.5(3) . .
C79 C56 C76 126.2(3) . .
C50 C56 C76 114.1(3) . .
C83 C57 C58 120.4(3) . .
C83 C57 H57A 119.8 . .
C58 C57 H57A 119.8 . .
C57 C58 C81 119.5(3) . .
C57 C58 C16 126.2(3) . .
C81 C58 C16 114.1(3) . .
C87 C67 C45 119.4(3) . .
C87 C67 C76 126.2(3) . .
C45 C67 C76 114.4(3) . .
C78 C71 C45 119.5(3) . .
C78 C71 H71A 120.2 . .
C45 C71 H71A 120.2 . .
C86 C72 C54 120.0(3) . .
C86 C72 H72A 120.0 . .
C54 C72 H72A 120.0 . .
C56 C76 C81 105.5(2) . .
C56 C76 C67 102.5(2) . .
C81 C76 C67 104.6(3) . .
C56 C76 C410 113.0(3) . .
C81 C76 C410 115.2(3) . .
C67 C76 C410 114.8(3) . .
C95 C78 C71 120.2(3) . .
C95 C78 H78A 119.9 . .
C71 C78 H78A 119.9 . .
C56 C79 C86 120.0(3) . .
C56 C79 H79A 120.0 . .
C86 C79 H79A 120.0 . .
C91 C81 C58 118.8(3) . .
C91 C81 C76 126.7(3) . .
C58 C81 C76 114.4(3) . .
C89 C82 C35 115.2(3) . .
C89 C82 H82A 108.5 . .
C35 C82 H82A 108.5 . .
C89 C82 H82B 108.5 . .
C35 C82 H82B 108.5 . .
H82A C82 H82B 107.5 . .
C93 C83 C57 120.3(3) . .
C93 C83 H83A 119.8 . .
C57 C83 H83A 119.8 . .
C72 C86 C79 120.4(3) . .
C72 C86 H86A 119.8 . .
C79 C86 H86A 119.8 . .
C67 C87 C95 119.9(3) . .
C67 C87 H87A 120.0 . .
C95 C87 H87A 120.0 . .
C82 C89 C94 112.2(4) . .
C82 C89 H89A 109.2 . .
C94 C89 H89A 109.2 . .
C82 C89 H89B 109.2 . .
C94 C89 H89B 109.2 . .
H89A C89 H89B 107.9 . .
C93 C91 C81 120.8(4) . .
C93 C91 H91A 119.6 . .
C81 C91 H91A 119.6 . .
C83 C93 C91 119.9(4) . .
C83 C93 H93A 120.0 . .
C91 C93 H93A 120.0 . .
C89 C94 H94A 109.5 . .
C89 C94 H94B 109.5 . .
H94A C94 H94B 109.5 . .
C89 C94 H94C 109.5 . .
H94A C94 H94C 109.5 . .
H94B C94 H94C 109.5 . .
C78 C95 C87 120.6(3) . .
C78 C95 H95A 119.7 . .
C87 C95 H95A 119.7 . .
C420 C410 C430 83.3(5) . .
C420 C410 C76 128.3(4) . .
C430 C410 C76 122.1(4) . .
C420 C410 H41E 104.8 . .
C430 C410 H41E 111.5 . .
C76 C410 H41E 105.1 . .
C420 C410 H41D 104.4 . .
C430 C410 H41D 21.2 . .
C76 C410 H41D 106.3 . .
H41E C410 H41D 106.3 . .
C420 C410 H41C 24.5 . .
C430 C410 H41C 106.6 . .
C76 C410 H41C 107.7 . .
H41E C410 H41C 102.1 . .
H41D C410 H41C 127.4 . .
C410 C420 C450 118.1(6) . .
C410 C420 H41C 38.5 . .
C450 C420 H41C 142.2 . .
C410 C420 H42C 106.5 . .
C450 C420 H42C 107.7 . .
H41C C420 H42C 70.0 . .
C410 C420 H42D 106.9 . .
C450 C420 H42D 109.9 . .
H41C C420 H42D 106.4 . .
H42C C420 H42D 107.2 . .
C460 C450 C420 131.4(10) . .
C460 C450 H45A 124.6 . .
C420 C450 H45A 103.7 . .
C460 C450 H45B 72.9 . .
C420 C450 H45B 101.0 . .
H45A C450 H45B 105.1 . .
C460 C450 H46B 40.7 . .
C420 C450 H46B 144.4 . .
H45A C450 H46B 97.9 . .
H45B C450 H46B 45.5 . .
C450 C460 C470 119.2(11) . .
C450 C460 H45B 41.5 . .
C470 C460 H45B 120.6 . .
C450 C460 H46B 23.0 . .
C470 C460 H46B 107.6 . .
H45B C460 H46B 27.3 . .
C450 C460 H46C 117.4 . .
C470 C460 H46C 108.7 . .
H45B C460 H46C 80.6 . .
H46B C460 H46C 107.7 . .
C450 C460 H46A 98.7 . .
C470 C460 H46A 111.9 . .
H45B C460 H46A 124.9 . .
H46B C460 H46A 121.6 . .
H46C C460 H46A 98.4 . .
C410 C430 C440 113.4(6) . .
C410 C430 H41D 34.3 . .
C440 C430 H41D 123.1 . .
C410 C430 H43A 108.5 . .
C440 C430 H43A 110.2 . .
H41D C430 H43A 123.2 . .
C410 C430 H43B 108.0 . .
C440 C430 H43B 108.5 . .
H41D C430 H43B 73.8 . .
H43A C430 H43B 108.0 . .
C465 C440 C430 125.9(10) . .
C465 C440 H44A 121.0 . .
C430 C440 H44A 108.3 . .
C465 C440 H44B 78.4 . .
C430 C440 H44B 108.3 . .
H44A C440 H44B 107.1 . .
C465 C440 H46A 42.2 . .
C430 C440 H46A 125.5 . .
H44A C440 H46A 89.3 . .
H44B C440 H46A 114.9 . .
C465 C440 H46D 38.6 . .
C430 C440 H46D 124.7 . .
H44A C440 H46D 122.7 . .
H44B C440 H46D 39.9 . .
H46A C440 H46D 77.9 . .
C440 C465 C470 121.9(12) . .
C440 C465 H46B 111.1 . .
C470 C465 H46B 112.1 . .
C440 C465 H44B 39.4 . .
C470 C465 H44B 118.6 . .
H46B C465 H44B 129.2 . .
C440 C465 H46A 27.0 . .
C470 C465 H46A 103.6 . .
H46B C465 H46A 105.7 . .
H44B C465 H46A 64.0 . .
C440 C465 H46D 81.2 . .
C470 C465 H46D 102.5 . .
H46B C465 H46D 125.8 . .
H44B C465 H46D 41.8 . .
H46A C465 H46D 105.0 . .
C480 C470 C465 118.1(8) . .
C480 C470 C460 107.1(7) . .
C465 C470 C460 24.9(8) . .
C480 C470 H47D 106.6 . .
C465 C470 H47D 108.7 . .
C460 C470 H47D 133.1 . .
C480 C470 H47E 108.1 . .
C465 C470 H47E 107.5 . .
C460 C470 H47E 92.0 . .
H47D C470 H47E 107.4 . .
C480 C470 H47C 110.0 . .
C465 C470 H47C 86.1 . .
C460 C470 H47C 110.9 . .
H47D C470 H47C 25.1 . .
H47E C470 H47C 126.3 . .
C480 C470 H47B 110.1 . .
C465 C470 H47B 120.2 . .
C460 C470 H47B 109.7 . .
H47D C470 H47B 87.9 . .
H47E C470 H47B 20.2 . .
H47C C470 H47B 109.0 . .
C470 C480 H48B 111.5 . .
C470 C480 H48C 108.4 . .
H48B C480 H48C 109.5 . .
C470 C480 H48D 108.5 . .
H48B C480 H48D 109.5 . .
H48C C480 H48D 109.5 . .

loop_
_geom_bond_atom_site_label_1
_geom_bond_atom_site_label_2
_geom_bond_distance
_geom_bond_site_symmetry_2
C1 C32 1.382(4) .
C1 C4 1.403(4) .
C1 C2 1.547(4) .
C2 C26 1.534(4) .
C2 C3 1.538(4) .
C2 C9 1.539(4) .
C3 C12 1.384(4) .
C3 C21 1.405(4) .
C4 C38 1.382(4) .
C4 C24 1.549(4) .
C5 C48 1.382(4) .
C5 C9 1.404(4) .
C5 C24 1.541(4) .
C6 C14 1.378(4) .
C6 C12 1.383(4) .
C6 H6A 0.9300 .
C9 C20 1.387(4) .
C12 H12A 0.9300 .
C14 C55 1.387(4) .
C14 H14A 0.9300 .
C20 C52 1.390(4) .
C20 H20A 0.9300 .
C21 C55 1.389(4) .
C21 C24 1.537(4) .
C24 C34 1.538(4) .
C26 C49 1.536(4) .
C26 H26A 0.9700 .
C26 H26B 0.9700 .
C28 C61 1.378(4) .
C28 C32 1.387(4) .
C28 H28A 0.9300 .
C30 C52 1.377(5) .
C30 C48 1.386(4) .
C30 H30A 0.9300 .
C32 H32A 0.9300 .
C34 C39 1.541(4) .
C34 H34A 0.9700 .
C34 H34B 0.9700 .
C38 C61 1.391(4) .
C38 H38A 0.9300 .
C39 C98 1.464(6) .
C39 H39A 0.9700 .
C39 H39B 0.9700 .
C48 H48A 0.9300 .
C49 C70 1.518(4) .
C49 H49A 0.9700 .
C49 H49B 0.9700 .
C52 H52A 0.9300 .
C55 H55A 0.9300 .
C61 H61A 0.9300 .
C70 C90 1.525(5) .
C70 H70A 0.9700 .
C70 H70B 0.9700 .
C90 C101 1.517(5) .
C90 H90A 0.9700 .
C90 H90B 0.9700 .
C97 C98 1.284(6) .
C97 C108 1.387(6) .
C97 H97A 0.9700 .
C97 H97B 0.9700 .
C98 H98A 0.9700 .
C98 H98B 0.9700 .
C101 C105 1.449(7) .
C101 H10A 0.9700 .
C101 H10B 0.9700 .
C105 H10C 0.9600 .
C105 H10D 0.9600 .
C105 H10E 0.9600 .
C108 C112 1.237(7) .
C108 H10F 0.9700 .
C108 H10Q 0.9700 .
C112 H11A 0.9600 .
C112 H11B 0.9600 .
C112 H11C 0.9600 .
C7 C8 1.388(4) .
C7 C15 1.405(4) .
C7 C22 1.544(4) .
C8 C23 1.392(4) .
C8 H8A 0.9300 .
C15 C33 1.383(4) .
C15 C22 1.542(4) 2
C17 C29 1.517(4) .
C17 C19 1.518(4) .
C17 H17A 0.9700 .
C17 H17B 0.9700 .
C18 C23 1.375(4) .
C18 C33 1.388(4) .
C18 H18A 0.9300 .
C19 C64 1.519(4) .
C19 H19A 0.9700 .
C19 H19B 0.9700 .
C22 C25 1.529(4) .
C22 C15 1.542(4) 2
C22 C37 1.541(4) .
C23 H23A 0.9300 .
C25 C64 1.540(4) .
C25 H25A 0.9700 .
C25 H25B 0.9700 .
C29 C77 1.517(4) .
C29 H29A 0.9700 .
C29 H29B 0.9700 .
C33 H33A 0.9300 .
C37 C65 1.384(4) .
C37 C37 1.398(6) 2
C51 C51 1.382(7) 2
C51 C65 1.386(4) .
C51 H51A 0.9300 .
C64 H64A 0.9700 .
C64 H64B 0.9700 .
C65 H65A 0.9300 .
C77 H77A 0.9600 .
C77 H77B 0.9600 .
C77 H77C 0.9600 .
C10 C13 1.537(4) .
C10 C44 1.536(4) .
C10 C60 1.533(4) .
C10 C46 1.542(4) .
C11 C62 1.378(4) .
C11 C46 1.406(4) .
C11 C31 1.550(4) .
C13 C73 1.383(4) .
C13 C36 1.406(4) .
C27 C69 1.531(4) .
C27 C31 1.530(4) .
C27 H27A 0.9700 .
C27 H27B 0.9700 .
C31 C43 1.538(5) .
C31 C36 1.535(4) .
C36 C47 1.390(4) .
C41 C80 1.380(5) .
C41 C63 1.389(5) .
C41 H41A 0.9300 .
C43 C63 1.381(4) .
C43 C44 1.405(4) .
C44 C53 1.384(4) .
C46 C68 1.382(4) .
C47 C74 1.380(5) .
C47 H47A 0.9300 .
C53 C80 1.389(5) .
C53 H53A 0.9300 .
C59 C66 1.377(4) .
C59 C68 1.389(4) .
C59 H59A 0.9300 .
C60 C75 1.533(4) .
C60 H60A 0.9700 .
C60 H60B 0.9700 .
C62 C66 1.387(4) .
C62 H62A 0.9300 .
C63 H63A 0.9300 .
C66 H66A 0.9300 .
C68 H68A 0.9300 .
C69 C85 1.498(4) .
C69 H69A 0.9700 .
C69 H69B 0.9700 .
C73 C84 1.388(5) .
C73 H73A 0.9300 .
C74 C84 1.376(5) .
C74 H74A 0.9300 .
C75 C88 1.509(4) .
C75 H75A 0.9700 .
C75 H75B 0.9700 .
C80 H80A 0.9300 .
C84 H84A 0.9300 .
C85 C100 1.600(6) .
C85 H85A 0.9700 .
C85 H85B 0.9700 .
C88 C92 1.515(5) .
C88 H88A 0.9700 .
C88 H88B 0.9700 .
C92 C102 1.506(6) .
C92 H92A 0.9700 .
C92 H92B 0.9700 .
C99 C100 1.378(6) .
C99 C107 1.427(8) .
C99 H99A 0.9700 .
C99 H99B 0.9700 .
C100 H10G 0.9700 .
C100 H10H 0.9700 .
C102 C103 1.520(6) .
C102 H10I 0.9700 .
C102 H10J 0.9700 .
C103 H10K 0.9600 .
C103 H10L 0.9600 .
C103 H10M 0.9600 .
C107 H10N 0.9600 .
C107 H10O 0.9600 .
C107 H10P 0.9600 .
C16 C50 1.540(4) .
C16 C40 1.531(4) .
C16 C45 1.544(4) .
C16 C58 1.531(4) .
C35 C42 1.515(4) .
C35 C82 1.513(4) .
C35 H35A 0.9700 .
C35 H35B 0.9700 .
C40 C42 1.537(4) .
C40 H40A 0.9700 .
C40 H40B 0.9700 .
C42 H42A 0.9700 .
C42 H42B 0.9700 .
C45 C71 1.383(4) .
C45 C67 1.403(4) .
C50 C54 1.381(4) .
C50 C56 1.399(4) .
C54 C72 1.385(4) .
C54 H54A 0.9300 .
C56 C79 1.387(5) .
C56 C76 1.538(5) .
C57 C83 1.379(5) .
C57 C58 1.391(4) .
C57 H57A 0.9300 .
C58 C81 1.402(4) .
C67 C87 1.381(5) .
C67 C76 1.543(5) .
C71 C78 1.390(5) .
C71 H71A 0.9300 .
C72 C86 1.370(5) .
C72 H72A 0.9300 .
C76 C81 1.536(5) .
C76 C410 1.534(5) .
C78 C95 1.373(5) .
C78 H78A 0.9300 .
C79 C86 1.386(5) .
C79 H79A 0.9300 .
C81 C91 1.386(5) .
C82 C89 1.512(5) .
C82 H82A 0.9700 .
C82 H82B 0.9700 .
C83 C93 1.367(5) .
C83 H83A 0.9300 .
C86 H86A 0.9300 .
C87 C95 1.389(5) .
C87 H87A 0.9300 .
C89 C94 1.527(5) .
C89 H89A 0.9700 .
C89 H89B 0.9700 .
C91 C93 1.387(6) .
C91 H91A 0.9300 .
C93 H93A 0.9300 .
C94 H94A 0.9600 .
C94 H94B 0.9600 .
C94 H94C 0.9600 .
C95 H95A 0.9300 .
C410 C420 1.374(6) .
C410 C430 1.403(6) .
C410 H41E 0.9599 .
C410 H41D 0.9598 .
C410 H41C 0.9599 .
C420 C450 1.467(8) .
C420 H41C 0.6393 .
C420 H42C 0.9602 .
C420 H42D 0.9600 .
C450 C460 1.320(16) .
C450 H45A 0.9601 .
C450 H45B 0.9599 .
C450 H46B 0.5761 .
C460 C470 1.563(9) .
C460 H45B 1.3856 .
C460 H46B 0.9598 .
C460 H46C 0.9599 .
C460 H46A 0.7684 .
C430 C440 1.494(9) .
C430 H41D 0.6150 .
C430 H43A 0.9600 .
C430 H43B 0.9600 .
C440 C465 1.336(16) .
C440 H44A 0.9602 .
C440 H44B 0.9600 .
C440 H46A 0.6491 .
C440 H46D 1.5216 .
C465 C470 1.522(8) .
C465 H46B 0.9372 .
C465 H44B 1.4810 .
C465 H46A 0.9600 .
C465 H46D 0.9600 .
C470 C480 1.436(6) .
C470 H47D 0.9599 .
C470 H47E 0.9600 .
C470 H47C 0.9599 .
C470 H47B 0.9601 .
C480 H48B 0.9595 .
C480 H48C 0.9600 .
C480 H48D 0.9604 .
